data_7057391
loop_
_publ_author_name
'Maity, Tithi'
'Mandal, Haridas'
'Bauz\'a, Antonio'
'Samanta, Bidhan Chandra'
'Frontera, Antonio'
'Seth, Saikat Kumar'

_publ_section_title
;
 Quantifying conventional C--H&#x22EF;\p(aryl) and unconventional
 C--H&#x22EF;\p(chelate) interactions in dinuclear Cu(ii) complexes:
 experimental observations, Hirshfeld surface and theoretical DFT study
;
_journal_issue 12
_journal_name_full 'New Journal of Chemistry'
_journal_page_first 10202
_journal_paper_doi 10.1039/C8NJ00747K
_journal_volume 42
_journal_year 2018
_chemical_formula_sum 'C30 H44 Cu2 N4 O8'
_chemical_formula_weight 715.77
_space_group_crystal_system triclinic
_space_group_IT_number 2
_space_group_name_Hall '-P 1'
_space_group_name_H-M_alt 'P -1'
_symmetry_space_group_name_Hall '-P 1'
_symmetry_space_group_name_H-M 'P -1'
_atom_sites_solution_hydrogens mixed
_audit_creation_method SHELXL-2018/1
_audit_update_record
;
2018-01-15 deposited with the CCDC.
2018-05-03 downloaded from the CCDC.
;
_cell_angle_alpha 101.973(5)
_cell_angle_beta 101.335(3)
_cell_angle_gamma 109.734(5)
_cell_formula_units_Z 1
_cell_length_a 8.654(2)
_cell_length_b 8.757(2)
_cell_length_c 11.861(3)
_cell_measurement_reflns_used 1750
_cell_measurement_temperature 293(2)
_cell_measurement_theta_max 25.0
_cell_measurement_theta_min 1.5
_cell_volume 792.2(3)
_computing_cell_refinement 'APEX2(Bruker,2007)and SAINT (Bruker,2007)'
_computing_data_collection 'APEX2 (Bruker, 2007)'
_computing_data_reduction 'SAINT(Bruker,2007)and XPREP(Bruker,2007)'
_computing_molecular_graphics
;    
ORTEP-3 for Windows (Farrugia, 1997), DIAMOND (Brandenburg,
1999) and Mercury (Macrae <i>et al.</i>, 2006)
;
_computing_publication_material 'PLATON (Spek, 2009)'
_computing_structure_refinement 'SHELXL-2018/1 (Sheldrick, 2018)'
_computing_structure_solution 'SHELXS97 (Sheldrick, 2008)'
_diffrn_ambient_temperature 293(2)
_diffrn_measured_fraction_theta_full 0.998
_diffrn_measured_fraction_theta_max 0.998
_diffrn_measurement_device_type 'Bruker SMART APEX II CCD area-detector'
_diffrn_measurement_method '\w and \f'
_diffrn_radiation_type MoK\a
_diffrn_radiation_wavelength 0.71073
_diffrn_reflns_av_R_equivalents 0.0619
_diffrn_reflns_av_unetI/netI 0.0803
_diffrn_reflns_Laue_measured_fraction_full 0.998
_diffrn_reflns_Laue_measured_fraction_max 0.998
_diffrn_reflns_limit_h_max 10
_diffrn_reflns_limit_h_min -10
_diffrn_reflns_limit_k_max 10
_diffrn_reflns_limit_k_min -10
_diffrn_reflns_limit_l_max 14
_diffrn_reflns_limit_l_min -14
_diffrn_reflns_number 6830
_diffrn_reflns_point_group_measured_fraction_full 0.998
_diffrn_reflns_point_group_measured_fraction_max 0.998
_diffrn_reflns_theta_full 24.999
_diffrn_reflns_theta_max 24.999
_diffrn_reflns_theta_min 1.834
_diffrn_source 'fine-focus sealed tube'
_exptl_absorpt_coefficient_mu 1.397
_exptl_absorpt_correction_T_max 0.92
_exptl_absorpt_correction_T_min 0.80
_exptl_absorpt_correction_type multi-scan
_exptl_absorpt_process_details SADABS
_exptl_crystal_colour blue
_exptl_crystal_density_diffrn 1.500
_exptl_crystal_description block
_exptl_crystal_F_000 374
_exptl_crystal_size_max 0.18
_exptl_crystal_size_mid 0.13
_exptl_crystal_size_min 0.06
_refine_diff_density_max 0.628
_refine_diff_density_min -0.862
_refine_diff_density_rms 0.106
_refine_ls_extinction_method none
_refine_ls_goodness_of_fit_ref 1.060
_refine_ls_hydrogen_treatment constr
_refine_ls_matrix_type full
_refine_ls_number_parameters 200
_refine_ls_number_reflns 2780
_refine_ls_number_restraints 0
_refine_ls_restrained_S_all 1.060
_refine_ls_R_factor_all 0.0784
_refine_ls_R_factor_gt 0.0531
_refine_ls_shift/su_max 0.000
_refine_ls_shift/su_mean 0.000
_refine_ls_structure_factor_coef Fsqd
_refine_ls_weighting_details 'w=1/[\s^2^(Fo^2^)+(0.0700P)^2^] where P=(Fo^2^+2Fc^2^)/3'
_refine_ls_weighting_scheme calc
_refine_ls_wR_factor_gt 0.1288
_refine_ls_wR_factor_ref 0.1417
_reflns_Friedel_coverage 0.000
_reflns_number_gt 2017
_reflns_number_total 2780
_reflns_threshold_expression 'I > 2\s(I)'
_cod_data_source_file c8nj00747k2.cif
_cod_data_source_block shelx_CCDC1
_cod_depositor_comments 'Adding full bibliography for 7057390--7057391.cif.'
_cod_database_code 7057391
_shelx_shelxl_version_number 2018/1
_shelx_space_group_comment
;
The symmetry employed for this shelxl refinement is uniquely defined
by the following loop, which should always be used as a source of
symmetry information in preference to the above space-group names.
They are only intended as comments.
;

loop_
_space_group_symop_operation_xyz
'x, y, z'
'-x, -y, -z'

loop_
_atom_site_label
_atom_site_type_symbol
_atom_site_fract_x
_atom_site_fract_y
_atom_site_fract_z
_atom_site_U_iso_or_equiv
_atom_site_adp_type
_atom_site_occupancy
_atom_site_site_symmetry_order
_atom_site_calc_flag
_atom_site_refinement_flags_posn
_atom_site_refinement_flags_adp
Cu1 Cu 1.00239(8) 0.19301(7) 0.98659(5) 0.0251(2) Uani 1 1 d . .
O2 O 0.8669(4) 0.0145(4) 1.0442(3) 0.0244(7) Uani 1 1 d . .
O3 O 0.7275(4) 0.1785(4) 1.0898(3) 0.0331(8) Uani 1 1 d . .
O1 O 0.8344(4) 0.0963(4) 0.8305(3) 0.0282(8) Uani 1 1 d . .
N1 N 1.1428(5) 0.3776(5) 0.9376(3) 0.0252(9) Uani 1 1 d . .
C8 C 1.2841(6) 0.5127(6) 1.0367(4) 0.0313(12) Uani 1 1 d . .
H8A H 1.297392 0.622692 1.025730 0.038 Uiso 1 1 calc R U
H8B H 1.390452 0.498004 1.037591 0.038 Uiso 1 1 calc R U
N2 N 1.1772(5) 0.3230(5) 1.1499(3) 0.0286(9) Uani 1 1 d . .
H2 H 1.272862 0.287244 1.149450 0.034 Uiso 1 1 calc R U
C13 C 1.1344(6) 0.3057(6) 1.2618(4) 0.0314(12) Uani 1 1 d . .
H13A H 1.098185 0.187428 1.260143 0.038 Uiso 1 1 calc R U
H13B H 1.039026 0.338849 1.266276 0.038 Uiso 1 1 calc R U
C10 C 1.3974(7) 0.6163(7) 1.2616(4) 0.0378(13) Uani 1 1 d . .
H10A H 1.430348 0.734045 1.262307 0.045 Uiso 1 1 calc R U
H10B H 1.493938 0.585344 1.256628 0.045 Uiso 1 1 calc R U
C6 C 1.0048(7) 0.2583(6) 0.7242(4) 0.0298(12) Uani 1 1 d . .
C14 C 0.7558(6) 0.0490(6) 1.0897(4) 0.0252(11) Uani 1 1 d . .
C1 C 0.8606(7) 0.1241(6) 0.7299(4) 0.0295(12) Uani 1 1 d . .
C2 C 0.7393(7) 0.0162(6) 0.6195(4) 0.0331(12) Uani 1 1 d . .
H2A H 0.642306 -0.071633 0.620083 0.040 Uiso 1 1 calc R U
C7 C 1.1326(6) 0.3810(6) 0.8287(4) 0.0270(11) Uani 1 1 d . .
H7 H 1.216025 0.471569 0.817248 0.032 Uiso 1 1 calc R U
C15 C 0.6591(7) -0.0785(6) 1.1448(5) 0.0377(13) Uani 1 1 d . .
H15A H 0.726434 -0.057442 1.225358 0.057 Uiso 1 1 calc R U
H15B H 0.636569 -0.191029 1.097555 0.057 Uiso 1 1 calc R U
H15C H 0.552508 -0.068393 1.146765 0.057 Uiso 1 1 calc R U
C12 C 1.2839(7) 0.4130(6) 1.3726(4) 0.0358(13) Uani 1 1 d . .
H12A H 1.247288 0.401912 1.443751 0.043 Uiso 1 1 calc R U
H12B H 1.374297 0.370977 1.372836 0.043 Uiso 1 1 calc R U
C9 C 1.2445(7) 0.5040(7) 1.1522(5) 0.0378(13) Uani 1 1 d . .
H9 H 1.152621 0.544735 1.155935 0.045 Uiso 1 1 calc R U
C4 C 0.9032(8) 0.1665(8) 0.5059(5) 0.0507(16) Uani 1 1 d . .
H4 H 0.917520 0.178607 0.432143 0.061 Uiso 1 1 calc R U
C11 C 1.3538(8) 0.5971(7) 1.3781(5) 0.0417(14) Uani 1 1 d . .
H11A H 1.455983 0.659323 1.446049 0.050 Uiso 1 1 calc R U
H11B H 1.269411 0.644273 1.389503 0.050 Uiso 1 1 calc R U
C5 C 1.0216(7) 0.2752(7) 0.6116(5) 0.0397(13) Uani 1 1 d . .
H5 H 1.116452 0.363329 0.608758 0.048 Uiso 1 1 calc R U
C3 C 0.7603(8) 0.0369(7) 0.5121(5) 0.0444(15) Uani 1 1 d . .
H3 H 0.677364 -0.037067 0.441189 0.053 Uiso 1 1 calc R U
O4 O 0.4627(5) 0.2046(4) 0.1877(3) 0.0440(10) Uani 1 1 d . .
H1O4 H 0.549846 0.184509 0.178700 0.066 Uiso 1 1 d R U
H2O4 H 0.381325 0.109829 0.175970 0.066 Uiso 1 1 d R U

loop_
_atom_site_aniso_label
_atom_site_aniso_U_11
_atom_site_aniso_U_22
_atom_site_aniso_U_33
_atom_site_aniso_U_23
_atom_site_aniso_U_13
_atom_site_aniso_U_12
Cu1 0.0301(4) 0.0207(3) 0.0262(4) 0.0115(2) 0.0077(3) 0.0095(3)
O2 0.0258(19) 0.0194(16) 0.0295(19) 0.0102(14) 0.0113(15) 0.0072(15)
O3 0.034(2) 0.0301(19) 0.043(2) 0.0182(17) 0.0150(17) 0.0155(17)
O1 0.0288(19) 0.0261(18) 0.0298(19) 0.0141(15) 0.0070(16) 0.0084(16)
N1 0.026(2) 0.021(2) 0.029(2) 0.0117(18) 0.0074(18) 0.0074(18)
C8 0.029(3) 0.027(3) 0.030(3) 0.010(2) 0.002(2) 0.004(2)
N2 0.037(3) 0.027(2) 0.025(2) 0.0124(18) 0.0102(19) 0.012(2)
C13 0.033(3) 0.030(3) 0.029(3) 0.013(2) 0.008(2) 0.009(2)
C10 0.040(3) 0.032(3) 0.032(3) 0.013(2) -0.001(3) 0.007(3)
C6 0.038(3) 0.030(3) 0.028(3) 0.013(2) 0.011(2) 0.017(3)
C14 0.026(3) 0.022(2) 0.027(3) 0.010(2) 0.005(2) 0.008(2)
C1 0.041(3) 0.028(3) 0.028(3) 0.015(2) 0.008(2) 0.021(3)
C2 0.042(3) 0.025(3) 0.030(3) 0.010(2) 0.005(2) 0.012(2)
C7 0.033(3) 0.027(3) 0.029(3) 0.018(2) 0.012(2) 0.015(2)
C15 0.039(3) 0.039(3) 0.050(3) 0.026(3) 0.023(3) 0.020(3)
C12 0.048(3) 0.036(3) 0.025(3) 0.015(2) 0.009(2) 0.015(3)
C9 0.045(3) 0.035(3) 0.032(3) 0.014(2) 0.008(3) 0.013(3)
C4 0.064(4) 0.056(4) 0.028(3) 0.018(3) 0.014(3) 0.015(4)
C11 0.049(4) 0.035(3) 0.033(3) 0.010(2) -0.001(3) 0.015(3)
C5 0.045(4) 0.039(3) 0.034(3) 0.017(3) 0.014(3) 0.010(3)
C3 0.059(4) 0.035(3) 0.029(3) 0.008(2) 0.006(3) 0.011(3)
O4 0.036(2) 0.036(2) 0.062(3) 0.0105(19) 0.017(2) 0.0174(19)

loop_
_atom_type_symbol
_atom_type_description
_atom_type_scat_dispersion_real
_atom_type_scat_dispersion_imag
_atom_type_scat_source
C C 0.0033 0.0016 'International Tables Vol C Tables 4.2.6.8 and 6.1.1.4'
H H 0.0000 0.0000 'International Tables Vol C Tables 4.2.6.8 and 6.1.1.4'
N N 0.0061 0.0033 'International Tables Vol C Tables 4.2.6.8 and 6.1.1.4'
O O 0.0106 0.0060 'International Tables Vol C Tables 4.2.6.8 and 6.1.1.4'
Cu Cu 0.3201 1.2651 'International Tables Vol C Tables 4.2.6.8 and 6.1.1.4'

loop_
_geom_angle_atom_site_label_1
_geom_angle_atom_site_label_2
_geom_angle_atom_site_label_3
_geom_angle
O1 Cu1 N1 91.90(15)
O1 Cu1 O2 90.76(13)
N1 Cu1 O2 177.13(15)
O1 Cu1 N2 172.76(14)
N1 Cu1 N2 83.31(16)
O2 Cu1 N2 93.94(14)
C14 O2 Cu1 114.2(3)
C1 O1 Cu1 125.8(3)
C7 N1 C8 119.4(4)
C7 N1 Cu1 125.9(3)
C8 N1 Cu1 114.2(3)
N1 C8 C9 108.8(4)
N1 C8 H8A 109.9
C9 C8 H8A 109.9
N1 C8 H8B 109.9
C9 C8 H8B 109.9
H8A C8 H8B 108.3
C13 N2 C9 110.9(4)
C13 N2 Cu1 121.4(3)
C9 N2 Cu1 106.1(3)
C13 N2 H2 105.8
C9 N2 H2 105.8
Cu1 N2 H2 105.8
N2 C13 C12 112.4(4)
N2 C13 H13A 109.1
C12 C13 H13A 109.1
N2 C13 H13B 109.1
C12 C13 H13B 109.1
H13A C13 H13B 107.9
C9 C10 C11 110.8(5)
C9 C10 H10A 109.5
C11 C10 H10A 109.5
C9 C10 H10B 109.5
C11 C10 H10B 109.5
H10A C10 H10B 108.1
C5 C6 C1 119.5(5)
C5 C6 C7 117.8(5)
C1 C6 C7 122.7(4)
O3 C14 O2 123.3(4)
O3 C14 C15 120.8(4)
O2 C14 C15 115.9(4)
O1 C1 C2 119.0(5)
O1 C1 C6 124.2(5)
C2 C1 C6 116.8(4)
C3 C2 C1 121.8(5)
C3 C2 H2A 119.1
C1 C2 H2A 119.1
N1 C7 C6 125.6(5)
N1 C7 H7 117.2
C6 C7 H7 117.2
C14 C15 H15A 109.5
C14 C15 H15B 109.5
H15A C15 H15B 109.5
C14 C15 H15C 109.5
H15A C15 H15C 109.5
H15B C15 H15C 109.5
C11 C12 C13 112.3(4)
C11 C12 H12A 109.1
C13 C12 H12A 109.1
C11 C12 H12B 109.1
C13 C12 H12B 109.1
H12A C12 H12B 107.9
N2 C9 C8 108.2(4)
N2 C9 C10 112.8(4)
C8 C9 C10 112.6(5)
N2 C9 H9 107.7
C8 C9 H9 107.7
C10 C9 H9 107.7
C5 C4 C3 118.0(5)
C5 C4 H4 121.0
C3 C4 H4 121.0
C12 C11 C10 110.1(4)
C12 C11 H11A 109.6
C10 C11 H11A 109.6
C12 C11 H11B 109.6
C10 C11 H11B 109.6
H11A C11 H11B 108.2
C4 C5 C6 122.3(5)
C4 C5 H5 118.9
C6 C5 H5 118.9
C2 C3 C4 121.5(5)
C2 C3 H3 119.2
C4 C3 H3 119.2
H1O4 O4 H2O4 107.5

loop_
_geom_bond_atom_site_label_1
_geom_bond_atom_site_label_2
_geom_bond_distance
Cu1 O1 1.928(3)
Cu1 N1 1.941(4)
Cu1 O2 1.951(3)
Cu1 N2 2.026(4)
O2 C14 1.280(5)
O3 C14 1.239(5)
O1 C1 1.313(5)
N1 C7 1.284(6)
N1 C8 1.469(6)
C8 C9 1.487(7)
C8 H8A 0.9700
C8 H8B 0.9700
N2 C13 1.470(6)
N2 C9 1.484(6)
N2 H2 0.9800
C13 C12 1.511(7)
C13 H13A 0.9700
C13 H13B 0.9700
C10 C9 1.523(7)
C10 C11 1.529(7)
C10 H10A 0.9700
C10 H10B 0.9700
C6 C5 1.404(7)
C6 C1 1.421(7)
C6 C7 1.421(7)
C14 C15 1.504(6)
C1 C2 1.409(7)
C2 C3 1.362(7)
C2 H2A 0.9300
C7 H7 0.9300
C15 H15A 0.9600
C15 H15B 0.9600
C15 H15C 0.9600
C12 C11 1.501(7)
C12 H12A 0.9700
C12 H12B 0.9700
C9 H9 0.9800
C4 C5 1.366(8)
C4 C3 1.395(8)
C4 H4 0.9300
C11 H11A 0.9700
C11 H11B 0.9700
C5 H5 0.9300
C3 H3 0.9300
O4 H1O4 0.8515
O4 H2O4 0.8505
